data_1566939
loop_
_publ_author_name
'Simler, Thomas'
'McCabe, Karl Nael'
'Maron, Laurent'
'Nocton, Gr\'egory'

_publ_section_title
;
 CO reductive oligomerization by a divalent thulium complex and
 CO2-induced functionalization
;
_journal_name_full 'Chemical Science'
_journal_paper_doi 10.1039/D2SC01798A
_journal_year 2022
_chemical_formula_moiety 'C70 H116 O2 Tm2'
_chemical_formula_sum 'C70 H116 O2 Tm2'
_chemical_formula_weight 1327.48
_space_group_crystal_system monoclinic
_space_group_IT_number 14
_space_group_name_Hall '-P 2yn'
_space_group_name_H-M_alt 'P 1 21/n 1'
_atom_sites_solution_hydrogens geom
_atom_sites_solution_primary direct
_audit_creation_date 2021-06-07
_audit_creation_method
;
Olex2 1.3
(compiled 2020.11.12 svn.r5f609507 for OlexSys, GUI svn.r6272)
;
_cell_angle_alpha 90
_cell_angle_beta 93.696(2)
_cell_angle_gamma 90
_cell_formula_units_Z 4
_cell_length_a 18.1868(6)
_cell_length_b 11.4972(4)
_cell_length_c 31.4355(14)
_cell_measurement_reflns_used 7950
_cell_measurement_temperature 150.0
_cell_measurement_theta_max 25.072
_cell_measurement_theta_min 2.505
_cell_volume 6559.4(4)
_computing_cell_refinement 'SAINT V8.38A (?, 2016)'
_computing_data_reduction 'SAINT V8.38A (?, 2016)'
_computing_molecular_graphics 'Olex2 1.3 (Dolomanov et al., 2009)'
_computing_publication_material 'Olex2 1.3 (Dolomanov et al., 2009)'
_computing_structure_refinement 'SHELXL 2018/3 (Sheldrick, 2015)'
_computing_structure_solution 'SHELXS  (Sheldrick, 2008)'
_diffrn_ambient_temperature 150.0
_diffrn_measured_fraction_theta_full 0.996
_diffrn_measured_fraction_theta_max 0.995
_diffrn_measurement_device_type 'Bruker APEX-II CCD'
_diffrn_measurement_method '\f and \w scans'
_diffrn_radiation_type MoK\a
_diffrn_radiation_wavelength 0.71073
_diffrn_reflns_av_unetI/netI 0.0760
_diffrn_reflns_Laue_measured_fraction_full 0.996
_diffrn_reflns_Laue_measured_fraction_max 0.995
_diffrn_reflns_limit_h_max 23
_diffrn_reflns_limit_h_min -23
_diffrn_reflns_limit_k_max 15
_diffrn_reflns_limit_k_min -15
_diffrn_reflns_limit_l_max 41
_diffrn_reflns_limit_l_min -4
_diffrn_reflns_number 15689
_diffrn_reflns_point_group_measured_fraction_full 0.996
_diffrn_reflns_point_group_measured_fraction_max 0.995
_diffrn_reflns_theta_full 25.242
_diffrn_reflns_theta_max 28.005
_diffrn_reflns_theta_min 1.259
_diffrn_source_current 31.0
_diffrn_source_power 1.705
_diffrn_source_voltage 55.0
_diffrn_standards_number 0
_exptl_absorpt_coefficient_mu 2.728
_exptl_absorpt_correction_T_max 0.7456
_exptl_absorpt_correction_T_min 0.6664
_exptl_absorpt_correction_type multi-scan
_exptl_absorpt_process_details
;
SADABS-2016/2 (Bruker,2016/2) was used for absorption correction.
wR2(int) was 0.0738 before and 0.0622 after correction.
The Ratio of minimum to maximum transmission is 0.8938.
The \l/2 correction factor is Not present.
;
_exptl_crystal_colour 'light yellow'
_exptl_crystal_colour_modifier light
_exptl_crystal_colour_primary yellow
_exptl_crystal_density_diffrn 1.344
_exptl_crystal_description plate
_exptl_crystal_F_000 2760
_exptl_crystal_size_max 0.2
_exptl_crystal_size_mid 0.16
_exptl_crystal_size_min 0.04
_refine_diff_density_max 2.116
_refine_diff_density_min -2.062
_refine_diff_density_rms 0.188
_refine_ls_extinction_method none
_refine_ls_goodness_of_fit_ref 1.140
_refine_ls_hydrogen_treatment constr
_refine_ls_matrix_type full
_refine_ls_number_parameters 704
_refine_ls_number_reflns 15689
_refine_ls_number_restraints 60
_refine_ls_restrained_S_all 1.138
_refine_ls_R_factor_all 0.0784
_refine_ls_R_factor_gt 0.0609
_refine_ls_shift/su_max 0.002
_refine_ls_shift/su_mean 0.000
_refine_ls_structure_factor_coef Fsqd
_refine_ls_weighting_details 'w=1/[\s^2^(Fo^2^)+(0.0366P)^2^+55.4323P] where P=(Fo^2^+2Fc^2^)/3'
_refine_ls_weighting_scheme calc
_refine_ls_wR_factor_gt 0.1371
_refine_ls_wR_factor_ref 0.1432
_reflns_Friedel_coverage 0.000
_reflns_number_gt 12934
_reflns_number_total 15689
_reflns_threshold_expression 'I > 2\s(I)'
_cod_data_source_file d2sc01798a4.cif
_cod_data_source_block 2
_cod_database_code 1566939
_shelx_shelxl_version_number 2018/3
_shelx_space_group_comment
;
The symmetry employed for this shelxl refinement is uniquely defined
by the following loop, which should always be used as a source of
symmetry information in preference to the above space-group names.
They are only intended as comments.
;
_shelx_estimated_absorpt_t_max 0.899
_shelx_estimated_absorpt_t_min 0.611
_olex2_refinement_description
;
1. Twinned data refinement
 Scales: 0.87192
 0.12808
2. Rigid body (RIGU) restrains
 C5, C12, C13, C14, C15
 with sigma for 1-2 distances of 0.001 and sigma for 1-3 distances of 0.001
 C26, C27, C25, C28, C20
 with sigma for 1-2 distances of 0.001 and sigma for 1-3 distances of 0.001
3.a Aromatic/amide H refined with riding coordinates:
 C3(H3), C6(H6), C21(H21), C24(H24), C39(H39), C41(H41), C55(H55), C57(H57)
3.b Idealised Me refined as rotating group:
 C9(H9A,H9B,H9C), C10(H10A,H10B,H10C), C11(H11A,H11B,H11C), C13(H13A,H13B,
 H13C), C14(H14A,H14B,H14C), C15(H15A,H15B,H15C), C17(H17A,H17B,H17C), C18(H18A,
 H18B,H18C), C19(H19A,H19B,H19C), C26(H26A,H26B,H26C), C27(H27A,H27B,H27C),
 C28(H28A,H28B,H28C), C30(H30A,H30B,H30C), C31(H31A,H31B,H31C), C32(H32A,H32B,
 H32C), C34(H34A,H34B,H34C), C35(H35A,H35B,H35C), C36(H36A,H36B,H36C), C43(H43A,
 H43B,H43C), C44(H44A,H44B,H44C), C45(H45A,H45B,H45C), C47(H47A,H47B,H47C),
 C48(H48A,H48B,H48C), C49(H49A,H49B,H49C), C51(H51A,H51B,H51C), C52(H52A,H52B,
 H52C), C53(H53A,H53B,H53C), C60(H60A,H60B,H60C), C61(H61A,H61B,H61C), C62(H62A,
 H62B,H62C), C64(H64A,H64B,H64C), C65(H65A,H65B,H65C), C66(H66A,H66B,H66C),
 C68(H68A,H68B,H68C), C69(H69A,H69B,H69C), C70(H70A,H70B,H70C)
;
_olex2_submission_special_instructions 'No special instructions were received'

loop_
_space_group_symop_operation_xyz
'x, y, z'
'-x+1/2, y+1/2, -z+1/2'
'-x, -y, -z'
'x-1/2, -y-1/2, z-1/2'

loop_
_atom_site_label
_atom_site_type_symbol
_atom_site_fract_x
_atom_site_fract_y
_atom_site_fract_z
_atom_site_U_iso_or_equiv
_atom_site_adp_type
_atom_site_occupancy
_atom_site_site_symmetry_order
_atom_site_calc_flag
_atom_site_refinement_flags_posn
_atom_site_refinement_flags_adp
_atom_site_refinement_flags_occupancy
_atom_site_disorder_assembly
_atom_site_disorder_group
C1 C 0.8141(5) 0.6934(6) 0.1154(2) 0.0201(16) Uani 1 1 d . . . . .
C2 C 0.8545(4) 0.6844(7) 0.1479(2) 0.0223(17) Uani 1 1 d . . . . .
C3 C 0.7226(4) 0.9367(6) 0.0105(2) 0.0150(14) Uani 1 1 d . . . . .
H3 H 0.760072 0.988071 0.021505 0.018 Uiso 1 1 calc R U . . .
C4 C 0.6670(4) 0.8874(6) 0.0347(2) 0.0160(15) Uani 1 1 d . . . . .
C5 C 0.6234(4) 0.8139(7) 0.0059(2) 0.0178(13) Uani 1 1 d . . . . .
C6 C 0.6547(4) 0.8213(7) -0.0343(2) 0.0189(15) Uani 1 1 d . . . . .
H6 H 0.637530 0.779519 -0.059106 0.023 Uiso 1 1 calc R U . . .
C7 C 0.7142(4) 0.8984(6) -0.0324(2) 0.0173(15) Uani 1 1 d . . . . .
C8 C 0.6589(5) 0.9327(7) 0.0806(2) 0.0223(17) Uani 1 1 d . . . . .
C9 C 0.7327(5) 0.9767(7) 0.1009(2) 0.0258(18) Uani 1 1 d . . . . .
H9A H 0.770070 0.915715 0.099311 0.039 Uiso 1 1 calc R U . . .
H9B H 0.727053 0.996653 0.130852 0.039 Uiso 1 1 calc R U . . .
H9C H 0.748126 1.045834 0.085593 0.039 Uiso 1 1 calc R U . . .
C10 C 0.6311(5) 0.8443(8) 0.1123(2) 0.0262(18) Uani 1 1 d . . . . .
H10A H 0.581181 0.819381 0.102761 0.039 Uiso 1 1 calc R U . . .
H10B H 0.630342 0.880242 0.140520 0.039 Uiso 1 1 calc R U . . .
H10C H 0.663951 0.776658 0.113847 0.039 Uiso 1 1 calc R U . . .
C11 C 0.6064(5) 1.0380(8) 0.0782(3) 0.030(2) Uani 1 1 d . . . . .
H11A H 0.625688 1.097387 0.059549 0.046 Uiso 1 1 calc R U . . .
H11B H 0.602716 1.070387 0.106841 0.046 Uiso 1 1 calc R U . . .
H11C H 0.557553 1.013159 0.066768 0.046 Uiso 1 1 calc R U . . .
C12 C 0.5502(4) 0.7486(7) 0.0112(3) 0.0236(13) Uani 1 1 d . . . . .
C13 C 0.4905(4) 0.8252(8) 0.0286(3) 0.0290(16) Uani 1 1 d . . . . .
H13A H 0.507859 0.855739 0.056598 0.044 Uiso 1 1 calc R U . . .
H13B H 0.445807 0.779053 0.031445 0.044 Uiso 1 1 calc R U . . .
H13C H 0.479580 0.890084 0.008989 0.044 Uiso 1 1 calc R U . . .
C14 C 0.5629(5) 0.6388(8) 0.0389(3) 0.0319(17) Uani 1 1 d . . . . .
H14A H 0.590102 0.580983 0.023232 0.048 Uiso 1 1 calc R U . . .
H14B H 0.515278 0.606295 0.045736 0.048 Uiso 1 1 calc R U . . .
H14C H 0.591447 0.659352 0.065348 0.048 Uiso 1 1 calc R U . . .
C15 C 0.5183(5) 0.7038(8) -0.0331(3) 0.0293(16) Uani 1 1 d . . . . .
H15A H 0.504452 0.770289 -0.051460 0.044 Uiso 1 1 calc R U . . .
H15B H 0.474697 0.655727 -0.029311 0.044 Uiso 1 1 calc R U . . .
H15C H 0.555644 0.657268 -0.046474 0.044 Uiso 1 1 calc R U . . .
C16 C 0.7426(5) 0.9620(7) -0.0707(2) 0.0238(17) Uani 1 1 d . . . . .
C17 C 0.8182(5) 1.0207(8) -0.0606(3) 0.031(2) Uani 1 1 d . . . . .
H17A H 0.814399 1.075610 -0.036960 0.046 Uiso 1 1 calc R U . . .
H17B H 0.832958 1.062483 -0.085804 0.046 Uiso 1 1 calc R U . . .
H17C H 0.855021 0.961178 -0.052475 0.046 Uiso 1 1 calc R U . . .
C18 C 0.7489(6) 0.8807(8) -0.1092(3) 0.035(2) Uani 1 1 d . . . . .
H18A H 0.786238 0.821121 -0.102169 0.053 Uiso 1 1 calc R U . . .
H18B H 0.763154 0.925943 -0.133759 0.053 Uiso 1 1 calc R U . . .
H18C H 0.701211 0.843208 -0.116142 0.053 Uiso 1 1 calc R U . . .
C19 C 0.6866(5) 1.0577(7) -0.0821(3) 0.0278(19) Uani 1 1 d . . . . .
H19A H 0.637415 1.023309 -0.086684 0.042 Uiso 1 1 calc R U . . .
H19B H 0.699768 1.096879 -0.108270 0.042 Uiso 1 1 calc R U . . .
H19C H 0.686686 1.114186 -0.058812 0.042 Uiso 1 1 calc R U . . .
C20 C 0.8832(4) 0.6401(6) -0.0060(2) 0.0172(13) Uani 1 1 d . . . . .
C21 C 0.8319(4) 0.6186(7) -0.0410(2) 0.0179(15) Uani 1 1 d . . . . .
H21 H 0.830837 0.658932 -0.067362 0.021 Uiso 1 1 calc R U . . .
C22 C 0.7820(4) 0.5285(7) -0.0312(2) 0.0166(15) Uani 1 1 d . . . . .
C23 C 0.8030(4) 0.4935(6) 0.0125(2) 0.0161(14) Uani 1 1 d . . . . .
C24 C 0.8641(4) 0.5646(6) 0.0259(2) 0.0172(15) Uani 1 1 d . . . . .
H24 H 0.888864 0.560991 0.053407 0.021 Uiso 1 1 calc R U . . .
C25 C 0.9450(4) 0.7298(7) -0.0021(2) 0.0205(13) Uani 1 1 d . . . . .
C26 C 1.0128(4) 0.6760(8) 0.0211(3) 0.0318(18) Uani 1 1 d . . . . .
H26A H 1.002279 0.659283 0.050726 0.048 Uiso 1 1 calc R U . . .
H26B H 1.054189 0.730377 0.020765 0.048 Uiso 1 1 calc R U . . .
H26C H 1.025420 0.603537 0.006896 0.048 Uiso 1 1 calc R U . . .
C27 C 0.9205(5) 0.8345(8) 0.0242(3) 0.0290(16) Uani 1 1 d . . . . .
H27A H 0.875939 0.868903 0.010126 0.044 Uiso 1 1 calc R U . . .
H27B H 0.959851 0.892825 0.026221 0.044 Uiso 1 1 calc R U . . .
H27C H 0.909972 0.808482 0.052835 0.044 Uiso 1 1 calc R U . . .
C28 C 0.9664(5) 0.7697(8) -0.0456(3) 0.0272(16) Uani 1 1 d . . . . .
H28A H 0.985964 0.703591 -0.061030 0.041 Uiso 1 1 calc R U . . .
H28B H 1.004208 0.830382 -0.042174 0.041 Uiso 1 1 calc R U . . .
H28C H 0.922977 0.800907 -0.061818 0.041 Uiso 1 1 calc R U . . .
C29 C 0.7324(5) 0.4716(7) -0.0669(2) 0.0199(16) Uani 1 1 d . . . . .
C30 C 0.7138(5) 0.5583(8) -0.1029(3) 0.0263(18) Uani 1 1 d . . . . .
H30A H 0.691591 0.628031 -0.091279 0.039 Uiso 1 1 calc R U . . .
H30B H 0.679006 0.522559 -0.124164 0.039 Uiso 1 1 calc R U . . .
H30C H 0.758982 0.579727 -0.116438 0.039 Uiso 1 1 calc R U . . .
C31 C 0.7768(5) 0.3712(8) -0.0865(3) 0.031(2) Uani 1 1 d . . . . .
H31A H 0.821556 0.402761 -0.097902 0.047 Uiso 1 1 calc R U . . .
H31B H 0.746436 0.333992 -0.109545 0.047 Uiso 1 1 calc R U . . .
H31C H 0.790316 0.313592 -0.064386 0.047 Uiso 1 1 calc R U . . .
C32 C 0.6588(5) 0.4234(8) -0.0543(3) 0.0287(19) Uani 1 1 d . . . . .
H32A H 0.667239 0.351916 -0.037780 0.043 Uiso 1 1 calc R U . . .
H32B H 0.627382 0.406366 -0.080078 0.043 Uiso 1 1 calc R U . . .
H32C H 0.634513 0.481058 -0.037052 0.043 Uiso 1 1 calc R U . . .
C33 C 0.7779(4) 0.3950(7) 0.0412(2) 0.0187(15) Uani 1 1 d . . . . .
C34 C 0.6993(5) 0.4149(8) 0.0560(3) 0.0309(19) Uani 1 1 d . . . . .
H34A H 0.698174 0.487533 0.072208 0.046 Uiso 1 1 calc R U . . .
H34B H 0.685700 0.349879 0.074013 0.046 Uiso 1 1 calc R U . . .
H34C H 0.664304 0.419879 0.030982 0.046 Uiso 1 1 calc R U . . .
C35 C 0.8288(5) 0.3889(7) 0.0828(2) 0.0244(18) Uani 1 1 d . . . . .
H35A H 0.879531 0.373184 0.075694 0.037 Uiso 1 1 calc R U . . .
H35B H 0.811954 0.326455 0.101056 0.037 Uiso 1 1 calc R U . . .
H35C H 0.827020 0.463240 0.097978 0.037 Uiso 1 1 calc R U . . .
C36 C 0.7822(5) 0.2754(7) 0.0199(3) 0.0290(19) Uani 1 1 d . . . . .
H36A H 0.747154 0.272271 -0.005033 0.043 Uiso 1 1 calc R U . . .
H36B H 0.770061 0.214837 0.040269 0.043 Uiso 1 1 calc R U . . .
H36C H 0.832247 0.262666 0.011018 0.043 Uiso 1 1 calc R U . . .
C37 C 0.9299(5) 0.9131(8) 0.2782(3) 0.0273(19) Uani 1 1 d . . . . .
C38 C 0.8649(5) 0.8809(7) 0.2530(3) 0.0258(18) Uani 1 1 d . . . . .
C39 C 0.8765(4) 0.9143(7) 0.2101(2) 0.0213(16) Uani 1 1 d . . . . .
H39 H 0.842479 0.901301 0.186342 0.026 Uiso 1 1 calc R U . . .
C40 C 0.9448(5) 0.9687(7) 0.2081(3) 0.0229(17) Uani 1 1 d . . . . .
C41 C 0.9783(5) 0.9648(7) 0.2503(3) 0.0274(18) Uani 1 1 d . . . . .
H41 H 1.026311 0.992856 0.258504 0.033 Uiso 1 1 calc R U . . .
C42 C 0.9455(6) 0.9273(10) 0.3273(3) 0.044(3) Uani 1 1 d . . . . .
C43 C 1.0295(6) 0.9377(12) 0.3383(3) 0.055(3) Uani 1 1 d . . . . .
H43A H 1.053958 0.865919 0.330015 0.082 Uiso 1 1 calc R U . . .
H43B H 1.038688 0.950220 0.368985 0.082 Uiso 1 1 calc R U . . .
H43C H 1.049129 1.003541 0.322737 0.082 Uiso 1 1 calc R U . . .
C44 C 0.9185(6) 0.8264(11) 0.3539(3) 0.049(3) Uani 1 1 d . . . . .
H44A H 0.864573 0.822862 0.350883 0.074 Uiso 1 1 calc R U . . .
H44B H 0.934567 0.838508 0.383922 0.074 Uiso 1 1 calc R U . . .
H44C H 0.939058 0.753283 0.343923 0.074 Uiso 1 1 calc R U . . .
C45 C 0.9105(7) 1.0417(11) 0.3405(4) 0.062(4) Uani 1 1 d . . . . .
H45A H 0.932871 1.106574 0.325825 0.093 Uiso 1 1 calc R U . . .
H45B H 0.918869 1.051943 0.371423 0.093 Uiso 1 1 calc R U . . .
H45C H 0.857448 1.039706 0.332881 0.093 Uiso 1 1 calc R U . . .
C46 C 0.7897(5) 0.8280(8) 0.2638(3) 0.031(2) Uani 1 1 d . . . . .
C47 C 0.7516(6) 0.9017(11) 0.2962(3) 0.048(3) Uani 1 1 d . . . . .
H47A H 0.782334 0.904522 0.322953 0.072 Uiso 1 1 calc R U . . .
H47B H 0.703741 0.867230 0.301401 0.072 Uiso 1 1 calc R U . . .
H47C H 0.744289 0.980767 0.285043 0.072 Uiso 1 1 calc R U . . .
C48 C 0.7959(6) 0.7014(10) 0.2791(3) 0.043(2) Uani 1 1 d . . . . .
H48A H 0.818155 0.654043 0.257403 0.064 Uiso 1 1 calc R U . . .
H48B H 0.746707 0.671345 0.283894 0.064 Uiso 1 1 calc R U . . .
H48C H 0.826834 0.697968 0.305773 0.064 Uiso 1 1 calc R U . . .
C49 C 0.7378(5) 0.8223(9) 0.2229(3) 0.031(2) Uani 1 1 d . . . . .
H49A H 0.729456 0.901074 0.211624 0.046 Uiso 1 1 calc R U . . .
H49B H 0.690657 0.787916 0.229595 0.046 Uiso 1 1 calc R U . . .
H49C H 0.760437 0.774480 0.201465 0.046 Uiso 1 1 calc R U . . .
C50 C 0.9764(5) 1.0162(7) 0.1674(3) 0.0280(19) Uani 1 1 d . . . . .
C51 C 1.0439(6) 1.0914(9) 0.1785(3) 0.041(2) Uani 1 1 d . . . . .
H51A H 1.083409 1.043014 0.191787 0.061 Uiso 1 1 calc R U . . .
H51B H 1.031146 1.152621 0.198453 0.061 Uiso 1 1 calc R U . . .
H51C H 1.060583 1.126863 0.152497 0.061 Uiso 1 1 calc R U . . .
C52 C 0.9168(6) 1.0892(10) 0.1441(4) 0.053(3) Uani 1 1 d . . . . .
H52A H 0.934140 1.115583 0.116870 0.080 Uiso 1 1 calc R U . . .
H52B H 0.905786 1.156816 0.161598 0.080 Uiso 1 1 calc R U . . .
H52C H 0.872185 1.042247 0.138907 0.080 Uiso 1 1 calc R U . . .
C53 C 0.9979(6) 0.9152(9) 0.1393(3) 0.040(2) Uani 1 1 d . . . . .
H53A H 1.017518 0.945679 0.113203 0.061 Uiso 1 1 calc R U . . .
H53B H 0.954368 0.867252 0.131817 0.061 Uiso 1 1 calc R U . . .
H53C H 1.035538 0.867666 0.154733 0.061 Uiso 1 1 calc R U . . .
C54 C 1.0511(4) 0.5694(7) 0.2533(2) 0.0201(16) Uani 1 1 d . . . . .
C55 C 1.0929(4) 0.6679(7) 0.2683(3) 0.0246(17) Uani 1 1 d . . . . .
H55 H 1.099372 0.690339 0.297389 0.030 Uiso 1 1 calc R U . . .
C56 C 1.1234(4) 0.7275(7) 0.2345(2) 0.0216(16) Uani 1 1 d . . . . .
C57 C 1.0969(4) 0.6663(7) 0.1975(2) 0.0195(15) Uani 1 1 d . . . . .
H57 H 1.107122 0.687592 0.169336 0.023 Uiso 1 1 calc R U . . .
C58 C 1.0536(4) 0.5699(7) 0.2077(2) 0.0179(15) Uani 1 1 d . . . . .
C59 C 1.0188(4) 0.4843(7) 0.2843(2) 0.0234(17) Uani 1 1 d . . . . .
C60 C 1.0404(5) 0.5198(9) 0.3304(3) 0.036(2) Uani 1 1 d . . . . .
H60A H 1.094169 0.521920 0.334863 0.054 Uiso 1 1 calc R U . . .
H60B H 1.020423 0.463238 0.349954 0.054 Uiso 1 1 calc R U . . .
H60C H 1.020245 0.597067 0.335951 0.054 Uiso 1 1 calc R U . . .
C61 C 1.0489(6) 0.3603(8) 0.2788(3) 0.041(2) Uani 1 1 d . . . . .
H61A H 1.027391 0.326807 0.252123 0.062 Uiso 1 1 calc R U . . .
H61B H 1.035950 0.311867 0.302814 0.062 Uiso 1 1 calc R U . . .
H61C H 1.102671 0.363277 0.277838 0.062 Uiso 1 1 calc R U . . .
C62 C 0.9350(5) 0.4845(11) 0.2795(3) 0.044(3) Uani 1 1 d . . . . .
H62A H 0.916565 0.560612 0.287912 0.066 Uiso 1 1 calc R U . . .
H62B H 0.915847 0.424056 0.297741 0.066 Uiso 1 1 calc R U . . .
H62C H 0.918760 0.468977 0.249694 0.066 Uiso 1 1 calc R U . . .
C63 C 1.1925(4) 0.8056(7) 0.2379(3) 0.0231(17) Uani 1 1 d . . . . .
C64 C 1.2565(5) 0.7237(9) 0.2499(4) 0.042(2) Uani 1 1 d . . . . .
H64A H 1.248846 0.687268 0.277502 0.063 Uiso 1 1 calc R U . . .
H64B H 1.302681 0.767808 0.251979 0.063 Uiso 1 1 calc R U . . .
H64C H 1.259044 0.663297 0.228082 0.063 Uiso 1 1 calc R U . . .
C65 C 1.1883(6) 0.8955(9) 0.2728(3) 0.043(3) Uani 1 1 d . . . . .
H65A H 1.151219 0.954178 0.264051 0.065 Uiso 1 1 calc R U . . .
H65B H 1.236381 0.933078 0.277936 0.065 Uiso 1 1 calc R U . . .
H65C H 1.174392 0.857557 0.299031 0.065 Uiso 1 1 calc R U . . .
C66 C 1.2059(5) 0.8623(9) 0.1961(3) 0.038(2) Uani 1 1 d . . . . .
H66A H 1.215343 0.802298 0.174953 0.057 Uiso 1 1 calc R U . . .
H66B H 1.248709 0.913953 0.199712 0.057 Uiso 1 1 calc R U . . .
H66C H 1.162428 0.907555 0.186258 0.057 Uiso 1 1 calc R U . . .
C67 C 1.0319(4) 0.4798(7) 0.1722(2) 0.0210(16) Uani 1 1 d . . . . .
C68 C 1.0980(5) 0.3971(8) 0.1695(3) 0.032(2) Uani 1 1 d . . . . .
H68A H 1.142932 0.442669 0.166641 0.048 Uiso 1 1 calc R U . . .
H68B H 1.089731 0.346113 0.144629 0.048 Uiso 1 1 calc R U . . .
H68C H 1.103342 0.349784 0.195417 0.048 Uiso 1 1 calc R U . . .
C69 C 0.9613(5) 0.4107(7) 0.1770(3) 0.0253(17) Uani 1 1 d . . . . .
H69A H 0.965389 0.367270 0.203850 0.038 Uiso 1 1 calc R U . . .
H69B H 0.953829 0.356174 0.153113 0.038 Uiso 1 1 calc R U . . .
H69C H 0.919348 0.464152 0.177042 0.038 Uiso 1 1 calc R U . . .
C70 C 1.0208(5) 0.5399(7) 0.1281(2) 0.0242(17) Uani 1 1 d . . . . .
H70A H 0.985128 0.603402 0.129755 0.036 Uiso 1 1 calc R U . . .
H70B H 1.002309 0.483111 0.106780 0.036 Uiso 1 1 calc R U . . .
H70C H 1.067960 0.571315 0.119923 0.036 Uiso 1 1 calc R U . . .
O1 O 0.7727(3) 0.7057(5) 0.08175(16) 0.0214(11) Uani 1 1 d . . . . .
O2 O 0.8988(3) 0.6726(5) 0.18164(17) 0.0248(12) Uani 1 1 d . . . . .
Tm1 Tm 0.75558(2) 0.71334(3) 0.01621(2) 0.01401(8) Uani 1 1 d . . . . .
Tm2 Tm 0.97405(2) 0.75260(3) 0.22478(2) 0.01805(9) Uani 1 1 d . . . . .

loop_
_atom_site_aniso_label
_atom_site_aniso_U_11
_atom_site_aniso_U_22
_atom_site_aniso_U_33
_atom_site_aniso_U_23
_atom_site_aniso_U_13
_atom_site_aniso_U_12
C1 0.031(4) 0.012(4) 0.018(4) -0.004(3) 0.005(3) 0.006(3)
C2 0.025(4) 0.023(4) 0.018(4) -0.007(3) -0.004(3) 0.000(3)
C3 0.014(4) 0.016(4) 0.015(3) -0.001(3) 0.001(3) -0.002(3)
C4 0.021(4) 0.015(4) 0.012(3) 0.004(3) 0.003(3) 0.007(3)
C5 0.014(3) 0.021(3) 0.018(3) 0.004(3) 0.004(2) -0.002(2)
C6 0.020(4) 0.018(4) 0.019(4) 0.001(3) 0.003(3) 0.002(3)
C7 0.021(4) 0.015(4) 0.016(3) 0.002(3) 0.005(3) 0.004(3)
C8 0.026(4) 0.023(4) 0.018(4) 0.000(3) 0.002(3) 0.006(3)
C9 0.034(5) 0.024(4) 0.019(4) -0.005(3) -0.002(3) 0.005(3)
C10 0.028(5) 0.034(5) 0.017(4) 0.001(3) 0.004(3) 0.012(4)
C11 0.042(5) 0.028(5) 0.021(4) -0.001(3) 0.002(4) 0.013(4)
C12 0.017(3) 0.025(3) 0.029(3) 0.007(2) 0.001(2) -0.008(2)
C13 0.018(3) 0.031(4) 0.039(4) 0.006(3) 0.006(3) -0.006(3)
C14 0.034(5) 0.026(3) 0.036(4) 0.009(3) 0.003(3) -0.005(3)
C15 0.021(4) 0.029(4) 0.037(3) 0.001(3) -0.005(3) -0.004(3)
C16 0.037(5) 0.019(4) 0.016(4) 0.001(3) 0.009(3) -0.004(3)
C17 0.040(5) 0.027(5) 0.027(4) 0.009(3) 0.013(4) 0.000(4)
C18 0.060(7) 0.030(5) 0.017(4) 0.003(3) 0.018(4) 0.000(4)
C19 0.038(5) 0.029(5) 0.017(4) 0.009(3) -0.001(3) 0.007(4)
C20 0.009(3) 0.019(3) 0.024(4) 0.001(2) 0.001(2) 0.003(2)
C21 0.017(4) 0.020(4) 0.017(3) 0.000(3) 0.005(3) 0.001(3)
C22 0.015(4) 0.022(4) 0.013(3) -0.004(3) 0.002(3) -0.001(3)
C23 0.016(4) 0.019(4) 0.014(3) 0.002(3) 0.003(3) -0.001(3)
C24 0.019(4) 0.014(4) 0.019(4) -0.001(3) 0.004(3) 0.003(3)
C25 0.012(2) 0.025(3) 0.024(3) 0.001(2) 0.001(2) -0.002(2)
C26 0.010(3) 0.040(4) 0.045(4) 0.013(4) -0.004(3) -0.005(3)
C27 0.029(4) 0.026(3) 0.032(4) -0.005(3) 0.008(3) -0.007(3)
C28 0.024(4) 0.031(5) 0.027(3) 0.001(2) 0.005(2) -0.005(3)
C29 0.028(4) 0.019(4) 0.013(3) -0.002(3) 0.003(3) -0.004(3)
C30 0.024(4) 0.033(5) 0.021(4) -0.003(3) -0.004(3) -0.002(3)
C31 0.036(5) 0.029(5) 0.030(5) -0.009(4) 0.009(4) -0.007(4)
C32 0.023(4) 0.035(5) 0.029(4) 0.003(4) 0.004(3) -0.007(4)
C33 0.018(4) 0.016(4) 0.022(4) 0.004(3) 0.006(3) -0.001(3)
C34 0.025(5) 0.034(5) 0.036(5) 0.011(4) 0.013(4) -0.002(4)
C35 0.031(5) 0.021(4) 0.020(4) 0.009(3) -0.004(3) 0.000(3)
C36 0.029(4) 0.023(5) 0.035(5) 0.003(3) 0.004(4) -0.005(3)
C37 0.029(5) 0.033(5) 0.020(4) -0.011(3) -0.001(3) 0.006(4)
C38 0.028(5) 0.027(5) 0.023(4) -0.003(3) 0.004(3) 0.008(3)
C39 0.026(4) 0.021(4) 0.017(4) 0.001(3) -0.002(3) 0.004(3)
C40 0.024(4) 0.019(4) 0.026(4) -0.005(3) 0.000(3) -0.001(3)
C41 0.026(5) 0.030(5) 0.025(4) -0.010(3) -0.002(3) -0.001(4)
C42 0.040(6) 0.074(8) 0.018(4) -0.018(4) -0.004(4) 0.017(5)
C43 0.045(7) 0.097(10) 0.022(5) -0.020(5) -0.007(5) 0.001(6)
C44 0.049(7) 0.083(8) 0.016(4) -0.003(5) 0.006(4) 0.021(6)
C45 0.074(9) 0.071(9) 0.040(6) -0.036(6) -0.003(6) 0.019(7)
C46 0.029(5) 0.047(6) 0.017(4) 0.002(3) 0.005(3) 0.017(4)
C47 0.032(6) 0.077(8) 0.035(5) -0.005(5) 0.007(4) 0.021(5)
C48 0.036(6) 0.059(7) 0.034(5) 0.013(5) 0.006(4) 0.006(5)
C49 0.019(4) 0.049(6) 0.024(4) -0.002(4) 0.000(3) 0.007(4)
C50 0.033(5) 0.022(4) 0.028(4) 0.006(3) 0.000(4) -0.003(4)
C51 0.043(6) 0.032(5) 0.047(6) 0.000(4) 0.006(5) -0.003(4)
C52 0.045(7) 0.052(7) 0.062(7) 0.029(6) -0.001(6) -0.001(5)
C53 0.057(7) 0.039(6) 0.027(5) -0.002(4) 0.014(4) -0.005(5)
C54 0.017(4) 0.022(4) 0.021(4) 0.006(3) -0.003(3) -0.002(3)
C55 0.025(4) 0.027(4) 0.022(4) 0.002(3) -0.005(3) -0.001(3)
C56 0.018(4) 0.025(4) 0.022(4) 0.001(3) 0.005(3) 0.006(3)
C57 0.015(4) 0.021(4) 0.022(4) 0.001(3) 0.000(3) -0.006(3)
C58 0.016(4) 0.021(4) 0.017(3) 0.002(3) 0.003(3) -0.002(3)
C59 0.020(4) 0.031(5) 0.019(4) 0.007(3) 0.000(3) 0.000(3)
C60 0.031(5) 0.053(6) 0.023(4) 0.015(4) 0.000(4) -0.007(4)
C61 0.061(7) 0.032(5) 0.029(5) 0.010(4) 0.000(5) 0.005(5)
C62 0.020(5) 0.088(9) 0.024(5) 0.003(5) 0.001(4) 0.001(5)
C63 0.019(4) 0.015(4) 0.034(4) 0.001(3) -0.002(3) -0.004(3)
C64 0.027(5) 0.037(6) 0.062(7) 0.001(5) -0.005(4) -0.009(4)
C65 0.042(6) 0.041(6) 0.046(6) -0.012(5) 0.001(5) -0.018(5)
C66 0.023(5) 0.044(6) 0.047(6) 0.011(4) -0.002(4) -0.015(4)
C67 0.023(4) 0.025(4) 0.015(3) 0.000(3) -0.001(3) 0.002(3)
C68 0.031(5) 0.037(5) 0.028(4) -0.004(4) 0.003(4) 0.008(4)
C69 0.026(4) 0.025(4) 0.024(4) -0.004(3) 0.000(3) -0.003(3)
C70 0.026(4) 0.034(5) 0.013(4) 0.000(3) 0.003(3) 0.000(4)
O1 0.022(3) 0.024(3) 0.018(3) -0.001(2) -0.001(2) 0.006(2)
O2 0.020(3) 0.030(3) 0.023(3) -0.004(2) -0.009(2) 0.004(2)
Tm1 0.01543(15) 0.01529(16) 0.01129(14) 0.00004(11) 0.00078(11) 0.00206(12)
Tm2 0.01825(17) 0.02110(18) 0.01461(15) -0.00232(12) -0.00055(12) 0.00002(13)

loop_
_atom_type_symbol
_atom_type_description
_atom_type_scat_dispersion_real
_atom_type_scat_dispersion_imag
_atom_type_scat_source
C C 0.0033 0.0016 'International Tables Vol C Tables 4.2.6.8 and 6.1.1.4'
H H 0.0000 0.0000 'International Tables Vol C Tables 4.2.6.8 and 6.1.1.4'
O O 0.0106 0.0060 'International Tables Vol C Tables 4.2.6.8 and 6.1.1.4'
Tm Tm -0.3139 5.2483 'International Tables Vol C Tables 4.2.6.8 and 6.1.1.4'

loop_
_geom_angle_atom_site_label_1
_geom_angle_atom_site_label_2
_geom_angle_atom_site_label_3
_geom_angle
_geom_angle_site_symmetry_1
_geom_angle_site_symmetry_3
_geom_angle_publ_flag
C2 C1 O1 178.4(8) . . ?
C1 C2 O2 178.1(9) . . ?
C4 C3 H3 124.8 . . ?
C4 C3 Tm1 75.1(4) . . ?
C7 C3 H3 124.8 . . ?
C7 C3 C4 110.4(6) . . ?
C7 C3 Tm1 76.9(4) . . ?
Tm1 C3 H3 115.1 . . ?
C3 C4 C5 106.2(6) . . ?
C3 C4 C8 118.6(7) . . ?
C3 C4 Tm1 73.8(4) . . ?
C5 C4 C8 134.5(7) . . ?
C5 C4 Tm1 74.8(4) . . ?
C8 C4 Tm1 123.5(5) . . ?
C4 C5 C12 131.3(7) . . ?
C4 C5 Tm1 73.9(4) . . ?
C6 C5 C4 106.8(6) . . ?
C6 C5 C12 121.4(7) . . ?
C6 C5 Tm1 74.0(4) . . ?
C12 C5 Tm1 123.5(5) . . ?
C5 C6 H6 124.7 . . ?
C5 C6 Tm1 75.0(4) . . ?
C7 C6 C5 110.7(7) . . ?
C7 C6 H6 124.7 . . ?
C7 C6 Tm1 76.6(4) . . ?
Tm1 C6 H6 115.6 . . ?
C3 C7 C16 125.4(7) . . ?
C3 C7 Tm1 72.3(4) . . ?
C6 C7 C3 105.9(6) . . ?
C6 C7 C16 124.8(7) . . ?
C6 C7 Tm1 73.2(4) . . ?
C16 C7 Tm1 136.7(5) . . ?
C9 C8 C4 111.4(7) . . ?
C9 C8 C11 106.5(7) . . ?
C10 C8 C4 116.0(7) . . ?
C10 C8 C9 105.4(6) . . ?
C10 C8 C11 108.9(7) . . ?
C11 C8 C4 108.3(6) . . ?
C8 C9 H9A 109.5 . . ?
C8 C9 H9B 109.5 . . ?
C8 C9 H9C 109.5 . . ?
H9A C9 H9B 109.5 . . ?
H9A C9 H9C 109.5 . . ?
H9B C9 H9C 109.5 . . ?
C8 C10 H10A 109.5 . . ?
C8 C10 H10B 109.5 . . ?
C8 C10 H10C 109.5 . . ?
H10A C10 H10B 109.5 . . ?
H10A C10 H10C 109.5 . . ?
H10B C10 H10C 109.5 . . ?
C8 C11 H11A 109.5 . . ?
C8 C11 H11B 109.5 . . ?
C8 C11 H11C 109.5 . . ?
H11A C11 H11B 109.5 . . ?
H11A C11 H11C 109.5 . . ?
H11B C11 H11C 109.5 . . ?
C5 C12 C15 109.7(6) . . ?
C13 C12 C5 113.3(7) . . ?
C13 C12 C14 110.7(7) . . ?
C13 C12 C15 106.2(7) . . ?
C14 C12 C5 111.1(7) . . ?
C14 C12 C15 105.5(7) . . ?
C12 C13 H13A 109.5 . . ?
C12 C13 H13B 109.5 . . ?
C12 C13 H13C 109.5 . . ?
H13A C13 H13B 109.5 . . ?
H13A C13 H13C 109.5 . . ?
H13B C13 H13C 109.5 . . ?
C12 C14 H14A 109.5 . . ?
C12 C14 H14B 109.5 . . ?
C12 C14 H14C 109.5 . . ?
H14A C14 H14B 109.5 . . ?
H14A C14 H14C 109.5 . . ?
H14B C14 H14C 109.5 . . ?
C12 C15 H15A 109.5 . . ?
C12 C15 H15B 109.5 . . ?
C12 C15 H15C 109.5 . . ?
H15A C15 H15B 109.5 . . ?
H15A C15 H15C 109.5 . . ?
H15B C15 H15C 109.5 . . ?
C7 C16 C17 112.8(7) . . ?
C7 C16 C18 111.9(6) . . ?
C18 C16 C17 108.5(7) . . ?
C19 C16 C7 106.0(7) . . ?
C19 C16 C17 107.8(7) . . ?
C19 C16 C18 109.6(7) . . ?
C16 C17 H17A 109.5 . . ?
C16 C17 H17B 109.5 . . ?
C16 C17 H17C 109.5 . . ?
H17A C17 H17B 109.5 . . ?
H17A C17 H17C 109.5 . . ?
H17B C17 H17C 109.5 . . ?
C16 C18 H18A 109.5 . . ?
C16 C18 H18B 109.5 . . ?
C16 C18 H18C 109.5 . . ?
H18A C18 H18B 109.5 . . ?
H18A C18 H18C 109.5 . . ?
H18B C18 H18C 109.5 . . ?
C16 C19 H19A 109.5 . . ?
C16 C19 H19B 109.5 . . ?
C16 C19 H19C 109.5 . . ?
H19A C19 H19B 109.5 . . ?
H19A C19 H19C 109.5 . . ?
H19B C19 H19C 109.5 . . ?
C21 C20 C25 128.8(7) . . ?
C21 C20 Tm1 73.2(4) . . ?
C24 C20 C21 105.6(7) . . ?
C24 C20 C25 125.5(7) . . ?
C24 C20 Tm1 74.9(4) . . ?
C25 C20 Tm1 115.1(5) . . ?
C20 C21 H21 124.6 . . ?
C20 C21 C22 110.9(7) . . ?
C20 C21 Tm1 75.1(4) . . ?
C22 C21 H21 124.6 . . ?
C22 C21 Tm1 77.2(4) . . ?
Tm1 C21 H21 114.9 . . ?
C21 C22 C23 105.8(6) . . ?
C21 C22 C29 120.1(6) . . ?
C21 C22 Tm1 71.3(4) . . ?
C23 C22 C29 132.6(7) . . ?
C23 C22 Tm1 74.9(4) . . ?
C29 C22 Tm1 129.1(5) . . ?
C22 C23 C33 133.4(7) . . ?
C22 C23 Tm1 73.4(4) . . ?
C24 C23 C22 105.9(6) . . ?
C24 C23 C33 120.4(6) . . ?
C24 C23 Tm1 72.0(4) . . ?
C33 C23 Tm1 124.2(5) . . ?
C20 C24 C23 111.8(7) . . ?
C20 C24 H24 124.1 . . ?
C20 C24 Tm1 74.3(4) . . ?
C23 C24 H24 124.1 . . ?
C23 C24 Tm1 76.8(4) . . ?
Tm1 C24 H24 116.4 . . ?
C20 C25 C27 109.5(6) . . ?
C26 C25 C20 109.5(6) . . ?
C26 C25 C27 108.4(7) . . ?
C28 C25 C20 111.2(6) . . ?
C28 C25 C26 108.0(7) . . ?
C28 C25 C27 110.3(7) . . ?
C25 C26 H26A 109.5 . . ?
C25 C26 H26B 109.5 . . ?
C25 C26 H26C 109.5 . . ?
H26A C26 H26B 109.5 . . ?
H26A C26 H26C 109.5 . . ?
H26B C26 H26C 109.5 . . ?
C25 C27 H27A 109.5 . . ?
C25 C27 H27B 109.5 . . ?
C25 C27 H27C 109.5 . . ?
H27A C27 H27B 109.5 . . ?
H27A C27 H27C 109.5 . . ?
H27B C27 H27C 109.5 . . ?
C25 C28 H28A 109.5 . . ?
C25 C28 H28B 109.5 . . ?
C25 C28 H28C 109.5 . . ?
H28A C28 H28B 109.5 . . ?
H28A C28 H28C 109.5 . . ?
H28B C28 H28C 109.5 . . ?
C22 C29 C31 108.0(7) . . ?
C30 C29 C22 110.8(6) . . ?
C30 C29 C31 106.6(6) . . ?
C32 C29 C22 116.5(6) . . ?
C32 C29 C30 105.9(7) . . ?
C32 C29 C31 108.6(7) . . ?
C29 C30 H30A 109.5 . . ?
C29 C30 H30B 109.5 . . ?
C29 C30 H30C 109.5 . . ?
H30A C30 H30B 109.5 . . ?
H30A C30 H30C 109.5 . . ?
H30B C30 H30C 109.5 . . ?
C29 C31 H31A 109.5 . . ?
C29 C31 H31B 109.5 . . ?
C29 C31 H31C 109.5 . . ?
H31A C31 H31B 109.5 . . ?
H31A C31 H31C 109.5 . . ?
H31B C31 H31C 109.5 . . ?
C29 C32 H32A 109.5 . . ?
C29 C32 H32B 109.5 . . ?
C29 C32 H32C 109.5 . . ?
H32A C32 H32B 109.5 . . ?
H32A C32 H32C 109.5 . . ?
H32B C32 H32C 109.5 . . ?
C23 C33 C34 112.5(6) . . ?
C23 C33 C35 110.1(6) . . ?
C34 C33 C35 105.4(6) . . ?
C36 C33 C23 112.3(6) . . ?
C36 C33 C34 109.7(7) . . ?
C36 C33 C35 106.4(6) . . ?
C33 C34 H34A 109.5 . . ?
C33 C34 H34B 109.5 . . ?
C33 C34 H34C 109.5 . . ?
H34A C34 H34B 109.5 . . ?
H34A C34 H34C 109.5 . . ?
H34B C34 H34C 109.5 . . ?
C33 C35 H35A 109.5 . . ?
C33 C35 H35B 109.5 . . ?
C33 C35 H35C 109.5 . . ?
H35A C35 H35B 109.5 . . ?
H35A C35 H35C 109.5 . . ?
H35B C35 H35C 109.5 . . ?
C33 C36 H36A 109.5 . . ?
C33 C36 H36B 109.5 . . ?
C33 C36 H36C 109.5 . . ?
H36A C36 H36B 109.5 . . ?
H36A C36 H36C 109.5 . . ?
H36B C36 H36C 109.5 . . ?
C38 C37 C42 131.9(8) . . ?
C38 C37 Tm2 75.0(4) . . ?
C41 C37 C38 106.9(7) . . ?
C41 C37 C42 119.2(8) . . ?
C41 C37 Tm2 70.9(5) . . ?
C42 C37 Tm2 131.0(6) . . ?
C37 C38 C39 106.7(8) . . ?
C37 C38 C46 133.5(7) . . ?
C37 C38 Tm2 73.8(5) . . ?
C39 C38 C46 119.7(7) . . ?
C39 C38 Tm2 71.2(4) . . ?
C46 C38 Tm2 122.6(6) . . ?
C38 C39 H39 124.8 . . ?
C38 C39 Tm2 77.3(5) . . ?
C40 C39 C38 110.4(7) . . ?
C40 C39 H39 124.8 . . ?
C40 C39 Tm2 74.2(5) . . ?
Tm2 C39 H39 115.5 . . ?
C39 C40 C41 105.8(7) . . ?
C39 C40 C50 125.3(7) . . ?
C39 C40 Tm2 74.5(5) . . ?
C41 C40 C50 128.8(8) . . ?
C41 C40 Tm2 73.2(5) . . ?
C50 C40 Tm2 115.3(5) . . ?
C37 C41 C40 110.2(7) . . ?
C37 C41 H41 124.9 . . ?
C37 C41 Tm2 77.7(5) . . ?
C40 C41 H41 124.9 . . ?
C40 C41 Tm2 74.7(5) . . ?
Tm2 C41 H41 114.6 . . ?
C43 C42 C37 110.1(8) . . ?
C44 C42 C37 114.6(9) . . ?
C44 C42 C43 106.4(9) . . ?
C44 C42 C45 110.4(9) . . ?
C45 C42 C37 107.9(8) . . ?
C45 C42 C43 107.1(10) . . ?
C42 C43 H43A 109.5 . . ?
C42 C43 H43B 109.5 . . ?
C42 C43 H43C 109.5 . . ?
H43A C43 H43B 109.5 . . ?
H43A C43 H43C 109.5 . . ?
H43B C43 H43C 109.5 . . ?
C42 C44 H44A 109.5 . . ?
C42 C44 H44B 109.5 . . ?
C42 C44 H44C 109.5 . . ?
H44A C44 H44B 109.5 . . ?
H44A C44 H44C 109.5 . . ?
H44B C44 H44C 109.5 . . ?
C42 C45 H45A 109.5 . . ?
C42 C45 H45B 109.5 . . ?
C42 C45 H45C 109.5 . . ?
H45A C45 H45B 109.5 . . ?
H45A C45 H45C 109.5 . . ?
H45B C45 H45C 109.5 . . ?
C47 C46 C38 111.8(8) . . ?
C47 C46 C48 110.1(8) . . ?
C47 C46 C49 107.4(7) . . ?
C48 C46 C38 113.1(7) . . ?
C48 C46 C49 104.5(8) . . ?
C49 C46 C38 109.5(7) . . ?
C46 C47 H47A 109.5 . . ?
C46 C47 H47B 109.5 . . ?
C46 C47 H47C 109.5 . . ?
H47A C47 H47B 109.5 . . ?
H47A C47 H47C 109.5 . . ?
H47B C47 H47C 109.5 . . ?
C46 C48 H48A 109.5 . . ?
C46 C48 H48B 109.5 . . ?
C46 C48 H48C 109.5 . . ?
H48A C48 H48B 109.5 . . ?
H48A C48 H48C 109.5 . . ?
H48B C48 H48C 109.5 . . ?
C46 C49 H49A 109.5 . . ?
C46 C49 H49B 109.5 . . ?
C46 C49 H49C 109.5 . . ?
H49A C49 H49B 109.5 . . ?
H49A C49 H49C 109.5 . . ?
H49B C49 H49C 109.5 . . ?
C51 C50 C40 110.5(7) . . ?
C51 C50 C53 109.4(8) . . ?
C52 C50 C40 107.8(8) . . ?
C52 C50 C51 109.6(8) . . ?
C52 C50 C53 110.0(8) . . ?
C53 C50 C40 109.6(7) . . ?
C50 C51 H51A 109.5 . . ?
C50 C51 H51B 109.5 . . ?
C50 C51 H51C 109.5 . . ?
H51A C51 H51B 109.5 . . ?
H51A C51 H51C 109.5 . . ?
H51B C51 H51C 109.5 . . ?
C50 C52 H52A 109.5 . . ?
C50 C52 H52B 109.5 . . ?
C50 C52 H52C 109.5 . . ?
H52A C52 H52B 109.5 . . ?
H52A C52 H52C 109.5 . . ?
H52B C52 H52C 109.5 . . ?
C50 C53 H53A 109.5 . . ?
C50 C53 H53B 109.5 . . ?
C50 C53 H53C 109.5 . . ?
H53A C53 H53B 109.5 . . ?
H53A C53 H53C 109.5 . . ?
H53B C53 H53C 109.5 . . ?
C55 C54 C58 106.1(7) . . ?
C55 C54 C59 121.1(7) . . ?
C55 C54 Tm2 75.0(4) . . ?
C58 C54 C59 132.7(7) . . ?
C58 C54 Tm2 73.1(4) . . ?
C59 C54 Tm2 120.6(5) . . ?
C54 C55 H55 124.3 . . ?
C54 C55 Tm2 73.9(4) . . ?
C56 C55 C54 111.3(7) . . ?
C56 C55 H55 124.3 . . ?
C56 C55 Tm2 77.3(4) . . ?
Tm2 C55 H55 116.1 . . ?
C55 C56 C57 104.3(7) . . ?
C55 C56 C63 126.1(7) . . ?
C55 C56 Tm2 72.4(4) . . ?
C57 C56 C63 125.5(7) . . ?
C57 C56 Tm2 71.1(4) . . ?
C63 C56 Tm2 138.3(5) . . ?
C56 C57 H57 124.1 . . ?
C56 C57 Tm2 78.3(5) . . ?
C58 C57 C56 111.8(7) . . ?
C58 C57 H57 124.1 . . ?
C58 C57 Tm2 74.0(4) . . ?
Tm2 C57 H57 115.2 . . ?
C54 C58 C67 133.7(7) . . ?
C54 C58 Tm2 75.3(4) . . ?
C57 C58 C54 106.4(7) . . ?
C57 C58 C67 118.8(7) . . ?
C57 C58 Tm2 75.0(5) . . ?
C67 C58 Tm2 124.2(5) . . ?
C54 C59 C60 110.3(7) . . ?
C54 C59 C61 111.6(7) . . ?
C60 C59 C61 106.3(7) . . ?
C62 C59 C54 111.1(7) . . ?
C62 C59 C60 106.7(7) . . ?
C62 C59 C61 110.6(8) . . ?
C59 C60 H60A 109.5 . . ?
C59 C60 H60B 109.5 . . ?
C59 C60 H60C 109.5 . . ?
H60A C60 H60B 109.5 . . ?
H60A C60 H60C 109.5 . . ?
H60B C60 H60C 109.5 . . ?
C59 C61 H61A 109.5 . . ?
C59 C61 H61B 109.5 . . ?
C59 C61 H61C 109.5 . . ?
H61A C61 H61B 109.5 . . ?
H61A C61 H61C 109.5 . . ?
H61B C61 H61C 109.5 . . ?
C59 C62 H62A 109.5 . . ?
C59 C62 H62B 109.5 . . ?
C59 C62 H62C 109.5 . . ?
H62A C62 H62B 109.5 . . ?
H62A C62 H62C 109.5 . . ?
H62B C62 H62C 109.5 . . ?
C64 C63 C56 105.2(6) . . ?
C65 C63 C56 111.7(7) . . ?
C65 C63 C64 108.4(8) . . ?
C66 C63 C56 111.6(7) . . ?
C66 C63 C64 108.7(8) . . ?
C66 C63 C65 110.9(8) . . ?
C63 C64 H64A 109.5 . . ?
C63 C64 H64B 109.5 . . ?
C63 C64 H64C 109.5 . . ?
H64A C64 H64B 109.5 . . ?
H64A C64 H64C 109.5 . . ?
H64B C64 H64C 109.5 . . ?
C63 C65 H65A 109.5 . . ?
C63 C65 H65B 109.5 . . ?
C63 C65 H65C 109.5 . . ?
H65A C65 H65B 109.5 . . ?
H65A C65 H65C 109.5 . . ?
H65B C65 H65C 109.5 . . ?
C63 C66 H66A 109.5 . . ?
C63 C66 H66B 109.5 . . ?
C63 C66 H66C 109.5 . . ?
H66A C66 H66B 109.5 . . ?
H66A C66 H66C 109.5 . . ?
H66B C66 H66C 109.5 . . ?
C68 C67 C58 106.8(6) . . ?
C68 C67 C70 106.5(7) . . ?
C69 C67 C58 116.9(7) . . ?
C69 C67 C68 110.4(7) . . ?
C69 C67 C70 105.0(6) . . ?
C70 C67 C58 110.9(6) . . ?
C67 C68 H68A 109.5 . . ?
C67 C68 H68B 109.5 . . ?
C67 C68 H68C 109.5 . . ?
H68A C68 H68B 109.5 . . ?
H68A C68 H68C 109.5 . . ?
H68B C68 H68C 109.5 . . ?
C67 C69 H69A 109.5 . . ?
C67 C69 H69B 109.5 . . ?
C67 C69 H69C 109.5 . . ?
H69A C69 H69B 109.5 . . ?
H69A C69 H69C 109.5 . . ?
H69B C69 H69C 109.5 . . ?
C67 C70 H70A 109.5 . . ?
C67 C70 H70B 109.5 . . ?
C67 C70 H70C 109.5 . . ?
H70A C70 H70B 109.5 . . ?
H70A C70 H70C 109.5 . . ?
H70B C70 H70C 109.5 . . ?
C1 O1 Tm1 151.9(5) . . ?
C2 O2 Tm2 146.7(5) . . ?
C3 Tm1 C4 31.1(2) . . ?
C3 Tm1 C5 51.1(2) . . ?
C3 Tm1 C6 50.2(2) . . ?
C3 Tm1 C7 30.8(2) . . ?
C3 Tm1 C22 142.0(2) . . ?
C3 Tm1 C23 171.1(2) . . ?
C4 Tm1 C5 31.4(2) . . ?
C4 Tm1 C7 51.6(2) . . ?
C4 Tm1 C23 157.4(2) . . ?
C5 Tm1 C7 51.2(2) . . ?
C5 Tm1 C23 134.0(2) . . ?
C6 Tm1 C4 51.2(2) . . ?
C6 Tm1 C5 31.0(2) . . ?
C6 Tm1 C7 30.2(2) . . ?
C6 Tm1 C22 100.4(2) . . ?
C6 Tm1 C23 128.8(2) . . ?
C20 Tm1 C3 119.9(2) . . ?
C20 Tm1 C4 149.9(2) . . ?
C20 Tm1 C5 156.7(2) . . ?
C20 Tm1 C6 125.7(2) . . ?
C20 Tm1 C7 108.9(2) . . ?
C20 Tm1 C22 52.8(2) . . ?
C20 Tm1 C23 52.2(2) . . ?
C20 Tm1 C24 30.8(2) . . ?
C21 Tm1 C3 119.5(2) . . ?
C21 Tm1 C4 146.2(2) . . ?
C21 Tm1 C5 128.2(2) . . ?
C21 Tm1 C6 99.3(2) . . ?
C21 Tm1 C7 94.6(2) . . ?
C21 Tm1 C20 31.7(2) . . ?
C21 Tm1 C22 31.5(2) . . ?
C21 Tm1 C23 51.8(2) . . ?
C21 Tm1 C24 50.9(2) . . ?
C22 Tm1 C4 149.2(2) . . ?
C22 Tm1 C5 118.2(2) . . ?
C22 Tm1 C7 111.5(2) . . ?
C22 Tm1 C23 31.7(2) . . ?
C23 Tm1 C7 143.0(2) . . ?
C24 Tm1 C3 144.1(2) . . ?
C24 Tm1 C4 158.6(2) . . ?
C24 Tm1 C5 164.8(2) . . ?
C24 Tm1 C6 149.6(2) . . ?
C24 Tm1 C7 139.7(2) . . ?
C24 Tm1 C22 51.7(2) . . ?
C24 Tm1 C23 31.1(2) . . ?
O1 Tm1 C3 97.4(2) . . ?
O1 Tm1 C4 82.4(2) . . ?
O1 Tm1 C5 102.5(2) . . ?
O1 Tm1 C6 132.1(2) . . ?
O1 Tm1 C7 128.1(2) . . ?
O1 Tm1 C20 100.0(2) . . ?
O1 Tm1 C21 128.5(2) . . ?
O1 Tm1 C22 120.3(2) . . ?
O1 Tm1 C23 88.6(2) . . ?
O1 Tm1 C24 78.0(2) . . ?
C37 Tm2 C38 31.1(3) . . ?
C37 Tm2 C55 101.4(3) . . ?
C37 Tm2 C56 110.0(2) . . ?
C38 Tm2 C56 141.0(2) . . ?
C39 Tm2 C37 51.8(2) . . ?
C39 Tm2 C38 31.5(2) . . ?
C39 Tm2 C54 166.0(2) . . ?
C39 Tm2 C55 151.2(2) . . ?
C39 Tm2 C56 139.6(2) . . ?
C39 Tm2 C57 142.9(2) . . ?
C39 Tm2 C58 156.6(2) . . ?
C40 Tm2 C37 52.7(3) . . ?
C40 Tm2 C38 52.4(3) . . ?
C40 Tm2 C39 31.3(3) . . ?
C40 Tm2 C54 158.1(2) . . ?
C40 Tm2 C55 127.1(3) . . ?
C40 Tm2 C56 108.3(2) . . ?
C40 Tm2 C57 117.6(3) . . ?
C40 Tm2 C58 146.7(2) . . ?
C41 Tm2 C37 31.4(3) . . ?
C41 Tm2 C38 51.7(3) . . ?
C41 Tm2 C39 51.7(3) . . ?
C41 Tm2 C40 32.1(3) . . ?
C41 Tm2 C54 130.1(3) . . ?
C41 Tm2 C55 100.3(3) . . ?
C41 Tm2 C56 93.2(3) . . ?
C41 Tm2 C57 116.7(3) . . ?
C41 Tm2 C58 144.9(3) . . ?
C54 Tm2 C37 120.8(2) . . ?
C54 Tm2 C38 135.6(2) . . ?
C54 Tm2 C55 31.1(2) . . ?
C54 Tm2 C56 51.5(2) . . ?
C55 Tm2 C38 128.8(3) . . ?
C55 Tm2 C56 30.2(2) . . ?
C57 Tm2 C37 139.8(2) . . ?
C57 Tm2 C38 168.3(2) . . ?
C57 Tm2 C54 51.0(2) . . ?
C57 Tm2 C55 49.7(2) . . ?
C57 Tm2 C56 30.5(2) . . ?
C58 Tm2 C37 151.5(2) . . ?
C58 Tm2 C38 160.2(3) . . ?
C58 Tm2 C54 31.6(2) . . ?
C58 Tm2 C55 51.2(2) . . ?
C58 Tm2 C56 51.7(2) . . ?
C58 Tm2 C57 31.0(2) . . ?
O2 Tm2 C37 120.5(2) . . ?
O2 Tm2 C38 89.3(2) . . ?
O2 Tm2 C39 77.7(2) . . ?
O2 Tm2 C40 100.1(2) . . ?
O2 Tm2 C41 129.0(2) . . ?
O2 Tm2 C54 100.4(2) . . ?
O2 Tm2 C55 130.6(2) . . ?
O2 Tm2 C56 129.4(2) . . ?
O2 Tm2 C57 99.1(2) . . ?
O2 Tm2 C58 82.0(2) . . ?

loop_
_geom_bond_atom_site_label_1
_geom_bond_atom_site_label_2
_geom_bond_distance
_geom_bond_site_symmetry_2
_geom_bond_publ_flag
C1 C2 1.226(10) . ?
C1 O1 1.265(9) . ?
C2 O2 1.296(9) . ?
C3 H3 0.9500 . ?
C3 C4 1.422(10) . ?
C3 C7 1.419(10) . ?
C3 Tm1 2.641(7) . ?
C4 C5 1.439(10) . ?
C4 C8 1.550(10) . ?
C4 Tm1 2.657(7) . ?
C5 C6 1.423(10) . ?
C5 C12 1.546(10) . ?
C5 Tm1 2.669(7) . ?
C6 H6 0.9500 . ?
C6 C7 1.396(11) . ?
C6 Tm1 2.656(7) . ?
C7 C16 1.527(10) . ?
C7 Tm1 2.699(7) . ?
C8 C9 1.535(11) . ?
C8 C10 1.531(11) . ?
C8 C11 1.540(11) . ?
C9 H9A 0.9800 . ?
C9 H9B 0.9800 . ?
C9 H9C 0.9800 . ?
C10 H10A 0.9800 . ?
C10 H10B 0.9800 . ?
C10 H10C 0.9800 . ?
C11 H11A 0.9800 . ?
C11 H11B 0.9800 . ?
C11 H11C 0.9800 . ?
C12 C13 1.527(12) . ?
C12 C14 1.543(11) . ?
C12 C15 1.563(11) . ?
C13 H13A 0.9800 . ?
C13 H13B 0.9800 . ?
C13 H13C 0.9800 . ?
C14 H14A 0.9800 . ?
C14 H14B 0.9800 . ?
C14 H14C 0.9800 . ?
C15 H15A 0.9800 . ?
C15 H15B 0.9800 . ?
C15 H15C 0.9800 . ?
C16 C17 1.545(12) . ?
C16 C18 1.538(11) . ?
C16 C19 1.525(11) . ?
C17 H17A 0.9800 . ?
C17 H17B 0.9800 . ?
C17 H17C 0.9800 . ?
C18 H18A 0.9800 . ?
C18 H18B 0.9800 . ?
C18 H18C 0.9800 . ?
C19 H19A 0.9800 . ?
C19 H19B 0.9800 . ?
C19 H19C 0.9800 . ?
C20 C21 1.416(10) . ?
C20 C24 1.387(10) . ?
C20 C25 1.526(10) . ?
C20 Tm1 2.606(7) . ?
C21 H21 0.9500 . ?
C21 C22 1.424(10) . ?
C21 Tm1 2.581(7) . ?
C22 C23 1.456(10) . ?
C22 C29 1.541(10) . ?
C22 Tm1 2.657(7) . ?
C23 C24 1.421(10) . ?
C23 C33 1.536(10) . ?
C23 Tm1 2.676(7) . ?
C24 H24 0.9500 . ?
C24 Tm1 2.614(7) . ?
C25 C26 1.522(11) . ?
C25 C27 1.541(11) . ?
C25 C28 1.519(11) . ?
C26 H26A 0.9800 . ?
C26 H26B 0.9800 . ?
C26 H26C 0.9800 . ?
C27 H27A 0.9800 . ?
C27 H27B 0.9800 . ?
C27 H27C 0.9800 . ?
C28 H28A 0.9800 . ?
C28 H28B 0.9800 . ?
C28 H28C 0.9800 . ?
C29 C30 1.529(11) . ?
C29 C31 1.558(11) . ?
C29 C32 1.524(11) . ?
C30 H30A 0.9800 . ?
C30 H30B 0.9800 . ?
C30 H30C 0.9800 . ?
C31 H31A 0.9800 . ?
C31 H31B 0.9800 . ?
C31 H31C 0.9800 . ?
C32 H32A 0.9800 . ?
C32 H32B 0.9800 . ?
C32 H32C 0.9800 . ?
C33 C34 1.549(11) . ?
C33 C35 1.555(10) . ?
C33 C36 1.532(11) . ?
C34 H34A 0.9800 . ?
C34 H34B 0.9800 . ?
C34 H34C 0.9800 . ?
C35 H35A 0.9800 . ?
C35 H35B 0.9800 . ?
C35 H35C 0.9800 . ?
C36 H36A 0.9800 . ?
C36 H36B 0.9800 . ?
C36 H36C 0.9800 . ?
C37 C38 1.430(12) . ?
C37 C41 1.415(13) . ?
C37 C42 1.558(11) . ?
C37 Tm2 2.655(8) . ?
C38 C39 1.430(11) . ?
C38 C46 1.553(13) . ?
C38 Tm2 2.671(8) . ?
C39 H39 0.9500 . ?
C39 C40 1.397(11) . ?
C39 Tm2 2.591(8) . ?
C40 C41 1.424(11) . ?
C40 C50 1.535(12) . ?
C40 Tm2 2.588(8) . ?
C41 H41 0.9500 . ?
C41 Tm2 2.568(8) . ?
C42 C43 1.550(15) . ?
C42 C44 1.530(16) . ?
C42 C45 1.530(15) . ?
C43 H43A 0.9800 . ?
C43 H43B 0.9800 . ?
C43 H43C 0.9800 . ?
C44 H44A 0.9800 . ?
C44 H44B 0.9800 . ?
C44 H44C 0.9800 . ?
C45 H45A 0.9800 . ?
C45 H45B 0.9800 . ?
C45 H45C 0.9800 . ?
C46 C47 1.527(12) . ?
C46 C48 1.535(14) . ?
C46 C49 1.546(11) . ?
C47 H47A 0.9800 . ?
C47 H47B 0.9800 . ?
C47 H47C 0.9800 . ?
C48 H48A 0.9800 . ?
C48 H48B 0.9800 . ?
C48 H48C 0.9800 . ?
C49 H49A 0.9800 . ?
C49 H49B 0.9800 . ?
C49 H49C 0.9800 . ?
C50 C51 1.524(13) . ?
C50 C52 1.521(13) . ?
C50 C53 1.527(13) . ?
C51 H51A 0.9800 . ?
C51 H51B 0.9800 . ?
C51 H51C 0.9800 . ?
C52 H52A 0.9800 . ?
C52 H52B 0.9800 . ?
C52 H52C 0.9800 . ?
C53 H53A 0.9800 . ?
C53 H53B 0.9800 . ?
C53 H53C 0.9800 . ?
C54 C55 1.427(11) . ?
C54 C58 1.437(10) . ?
C54 C59 1.525(11) . ?
C54 Tm2 2.653(8) . ?
C55 H55 0.9500 . ?
C55 C56 1.409(11) . ?
C55 Tm2 2.667(8) . ?
C56 C57 1.416(11) . ?
C56 C63 1.542(11) . ?
C56 Tm2 2.730(8) . ?
C57 H57 0.9500 . ?
C57 C58 1.408(10) . ?
C57 Tm2 2.638(8) . ?
C58 C67 1.555(10) . ?
C58 Tm2 2.625(8) . ?
C59 C60 1.534(11) . ?
C59 C61 1.542(13) . ?
C59 C62 1.521(12) . ?
C60 H60A 0.9800 . ?
C60 H60B 0.9800 . ?
C60 H60C 0.9800 . ?
C61 H61A 0.9800 . ?
C61 H61B 0.9800 . ?
C61 H61C 0.9800 . ?
C62 H62A 0.9800 . ?
C62 H62B 0.9800 . ?
C62 H62C 0.9800 . ?
C63 C64 1.525(12) . ?
C63 C65 1.513(12) . ?
C63 C66 1.502(12) . ?
C64 H64A 0.9800 . ?
C64 H64B 0.9800 . ?
C64 H64C 0.9800 . ?
C65 H65A 0.9800 . ?
C65 H65B 0.9800 . ?
C65 H65C 0.9800 . ?
C66 H66A 0.9800 . ?
C66 H66B 0.9800 . ?
C66 H66C 0.9800 . ?
C67 C68 1.540(11) . ?
C67 C69 1.526(11) . ?
C67 C70 1.549(10) . ?
C68 H68A 0.9800 . ?
C68 H68B 0.9800 . ?
C68 H68C 0.9800 . ?
C69 H69A 0.9800 . ?
C69 H69B 0.9800 . ?
C69 H69C 0.9800 . ?
C70 H70A 0.9800 . ?
C70 H70B 0.9800 . ?
C70 H70C 0.9800 . ?
O1 Tm1 2.066(5) . ?
O2 Tm2 2.078(5) . ?

loop_
_geom_torsion_atom_site_label_1
_geom_torsion_atom_site_label_2
_geom_torsion_atom_site_label_3
_geom_torsion_atom_site_label_4
_geom_torsion
_geom_torsion_site_symmetry_1
_geom_torsion_site_symmetry_2
_geom_torsion_site_symmetry_3
_geom_torsion_site_symmetry_4
_geom_torsion_publ_flag
C3 C4 C5 C6 0.4(8) . . . . ?
C3 C4 C5 C12 -171.7(8) . . . . ?
C3 C4 C5 Tm1 67.6(5) . . . . ?
C3 C4 C8 C9 -28.8(9) . . . . ?
C3 C4 C8 C10 -149.3(7) . . . . ?
C3 C4 C8 C11 87.9(8) . . . . ?
C3 C7 C16 C17 37.3(11) . . . . ?
C3 C7 C16 C18 160.1(8) . . . . ?
C3 C7 C16 C19 -80.4(9) . . . . ?
C4 C3 C7 C6 -2.3(8) . . . . ?
C4 C3 C7 C16 156.3(7) . . . . ?
C4 C3 C7 Tm1 -68.3(5) . . . . ?
C4 C5 C6 C7 -1.8(9) . . . . ?
C4 C5 C6 Tm1 67.2(5) . . . . ?
C4 C5 C12 C13 49.3(11) . . . . ?
C4 C5 C12 C14 -76.1(11) . . . . ?
C4 C5 C12 C15 167.7(8) . . . . ?
C5 C4 C8 C9 162.1(8) . . . . ?
C5 C4 C8 C10 41.6(12) . . . . ?
C5 C4 C8 C11 -81.2(10) . . . . ?
C5 C6 C7 C3 2.5(8) . . . . ?
C5 C6 C7 C16 -156.2(7) . . . . ?
C5 C6 C7 Tm1 68.0(5) . . . . ?
C6 C5 C12 C13 -121.8(8) . . . . ?
C6 C5 C12 C14 112.8(8) . . . . ?
C6 C5 C12 C15 -3.4(10) . . . . ?
C6 C7 C16 C17 -168.0(7) . . . . ?
C6 C7 C16 C18 -45.2(11) . . . . ?
C6 C7 C16 C19 74.3(9) . . . . ?
C7 C3 C4 C5 1.2(8) . . . . ?
C7 C3 C4 C8 -170.7(6) . . . . ?
C7 C3 C4 Tm1 69.5(5) . . . . ?
C8 C4 C5 C6 170.4(8) . . . . ?
C8 C4 C5 C12 -1.6(14) . . . . ?
C8 C4 C5 Tm1 -122.3(8) . . . . ?
C12 C5 C6 C7 171.2(7) . . . . ?
C12 C5 C6 Tm1 -119.8(7) . . . . ?
C20 C21 C22 C23 0.8(8) . . . . ?
C20 C21 C22 C29 -166.7(7) . . . . ?
C20 C21 C22 Tm1 68.4(5) . . . . ?
C21 C20 C24 C23 1.2(8) . . . . ?
C21 C20 C24 Tm1 -67.3(5) . . . . ?
C21 C20 C25 C26 -140.2(8) . . . . ?
C21 C20 C25 C27 101.1(9) . . . . ?
C21 C20 C25 C28 -21.0(11) . . . . ?
C21 C22 C23 C24 -0.1(8) . . . . ?
C21 C22 C23 C33 -173.2(8) . . . . ?
C21 C22 C23 Tm1 65.1(5) . . . . ?
C21 C22 C29 C30 -30.2(10) . . . . ?
C21 C22 C29 C31 86.2(8) . . . . ?
C21 C22 C29 C32 -151.3(7) . . . . ?
C22 C23 C24 C20 -0.7(8) . . . . ?
C22 C23 C24 Tm1 66.2(5) . . . . ?
C22 C23 C33 C34 -71.5(11) . . . . ?
C22 C23 C33 C35 171.3(8) . . . . ?
C22 C23 C33 C36 52.9(11) . . . . ?
C23 C22 C29 C30 166.2(8) . . . . ?
C23 C22 C29 C31 -77.3(10) . . . . ?
C23 C22 C29 C32 45.1(12) . . . . ?
C24 C20 C21 C22 -1.2(8) . . . . ?
C24 C20 C21 Tm1 68.5(5) . . . . ?
C24 C20 C25 C26 42.9(10) . . . . ?
C24 C20 C25 C27 -75.8(9) . . . . ?
C24 C20 C25 C28 162.0(7) . . . . ?
C24 C23 C33 C34 116.2(8) . . . . ?
C24 C23 C33 C35 -1.1(10) . . . . ?
C24 C23 C33 C36 -119.5(8) . . . . ?
C25 C20 C21 C22 -178.7(7) . . . . ?
C25 C20 C21 Tm1 -109.0(8) . . . . ?
C25 C20 C24 C23 178.7(7) . . . . ?
C25 C20 C24 Tm1 110.3(7) . . . . ?
C29 C22 C23 C24 165.2(8) . . . . ?
C29 C22 C23 C33 -8.0(14) . . . . ?
C29 C22 C23 Tm1 -129.7(8) . . . . ?
C33 C23 C24 C20 173.5(7) . . . . ?
C33 C23 C24 Tm1 -119.6(6) . . . . ?
C37 C38 C39 C40 -1.8(9) . . . . ?
C37 C38 C39 Tm2 65.8(6) . . . . ?
C37 C38 C46 C47 56.1(12) . . . . ?
C37 C38 C46 C48 -68.9(12) . . . . ?
C37 C38 C46 C49 175.1(9) . . . . ?
C38 C37 C41 C40 1.4(10) . . . . ?
C38 C37 C41 Tm2 -67.0(6) . . . . ?
C38 C37 C42 C43 167.8(10) . . . . ?
C38 C37 C42 C44 47.8(14) . . . . ?
C38 C37 C42 C45 -75.6(14) . . . . ?
C38 C39 C40 C41 2.6(9) . . . . ?
C38 C39 C40 C50 179.9(7) . . . . ?
C38 C39 C40 Tm2 69.6(6) . . . . ?
C39 C38 C46 C47 -119.5(9) . . . . ?
C39 C38 C46 C48 115.5(9) . . . . ?
C39 C38 C46 C49 -0.6(11) . . . . ?
C39 C40 C41 C37 -2.5(9) . . . . ?
C39 C40 C41 Tm2 67.9(5) . . . . ?
C39 C40 C50 C51 168.1(8) . . . . ?
C39 C40 C50 C52 48.4(11) . . . . ?
C39 C40 C50 C53 -71.2(11) . . . . ?
C41 C37 C38 C39 0.2(9) . . . . ?
C41 C37 C38 C46 -175.9(9) . . . . ?
C41 C37 C38 Tm2 64.3(6) . . . . ?
C41 C37 C42 C43 -30.4(13) . . . . ?
C41 C37 C42 C44 -150.4(9) . . . . ?
C41 C37 C42 C45 86.1(11) . . . . ?
C41 C40 C50 C51 -15.2(12) . . . . ?
C41 C40 C50 C52 -134.9(10) . . . . ?
C41 C40 C50 C53 105.4(10) . . . . ?
C42 C37 C38 C39 163.7(9) . . . . ?
C42 C37 C38 C46 -12.4(17) . . . . ?
C42 C37 C38 Tm2 -132.3(10) . . . . ?
C42 C37 C41 C40 -164.5(8) . . . . ?
C42 C37 C41 Tm2 127.0(8) . . . . ?
C46 C38 C39 C40 174.9(7) . . . . ?
C46 C38 C39 Tm2 -117.5(7) . . . . ?
C50 C40 C41 C37 -179.6(8) . . . . ?
C50 C40 C41 Tm2 -109.3(8) . . . . ?
C54 C55 C56 C57 2.4(9) . . . . ?
C54 C55 C56 C63 -155.6(7) . . . . ?
C54 C55 C56 Tm2 66.9(6) . . . . ?
C54 C58 C67 C68 -84.0(11) . . . . ?
C54 C58 C67 C69 40.0(12) . . . . ?
C54 C58 C67 C70 160.4(8) . . . . ?
C55 C54 C58 C57 0.7(9) . . . . ?
C55 C54 C58 C67 168.1(8) . . . . ?
C55 C54 C58 Tm2 -68.3(5) . . . . ?
C55 C54 C59 C60 -1.7(11) . . . . ?
C55 C54 C59 C61 -119.7(9) . . . . ?
C55 C54 C59 C62 116.4(9) . . . . ?
C55 C56 C57 C58 -1.9(9) . . . . ?
C55 C56 C57 Tm2 65.4(5) . . . . ?
C55 C56 C63 C64 66.5(10) . . . . ?
C55 C56 C63 C65 -50.9(11) . . . . ?
C55 C56 C63 C66 -175.7(8) . . . . ?
C56 C57 C58 C54 0.7(9) . . . . ?
C56 C57 C58 C67 -168.8(7) . . . . ?
C56 C57 C58 Tm2 70.0(6) . . . . ?
C57 C56 C63 C64 -87.0(10) . . . . ?
C57 C56 C63 C65 155.6(8) . . . . ?
C57 C56 C63 C66 30.8(11) . . . . ?
C57 C58 C67 C68 82.1(9) . . . . ?
C57 C58 C67 C69 -153.9(7) . . . . ?
C57 C58 C67 C70 -33.5(10) . . . . ?
C58 C54 C55 C56 -2.0(9) . . . . ?
C58 C54 C55 Tm2 67.1(5) . . . . ?
C58 C54 C59 C60 173.0(8) . . . . ?
C58 C54 C59 C61 55.1(11) . . . . ?
C58 C54 C59 C62 -68.9(12) . . . . ?
C59 C54 C55 C56 174.0(7) . . . . ?
C59 C54 C55 Tm2 -116.9(7) . . . . ?
C59 C54 C58 C57 -174.6(8) . . . . ?
C59 C54 C58 C67 -7.3(15) . . . . ?
C59 C54 C58 Tm2 116.3(9) . . . . ?
C63 C56 C57 C58 156.2(7) . . . . ?
C63 C56 C57 Tm2 -136.5(7) . . . . ?
Tm1 C3 C4 C5 -68.3(5) . . . . ?
Tm1 C3 C4 C8 119.8(6) . . . . ?
Tm1 C3 C7 C6 66.1(5) . . . . ?
Tm1 C3 C7 C16 -135.3(7) . . . . ?
Tm1 C4 C5 C6 -67.3(5) . . . . ?
Tm1 C4 C5 C12 120.7(8) . . . . ?
Tm1 C4 C8 C9 60.0(8) . . . . ?
Tm1 C4 C8 C10 -60.5(9) . . . . ?
Tm1 C4 C8 C11 176.7(5) . . . . ?
Tm1 C5 C6 C7 -69.0(5) . . . . ?
Tm1 C5 C12 C13 147.2(6) . . . . ?
Tm1 C5 C12 C14 21.9(9) . . . . ?
Tm1 C5 C12 C15 -94.4(7) . . . . ?
Tm1 C6 C7 C3 -65.5(5) . . . . ?
Tm1 C6 C7 C16 135.8(7) . . . . ?
Tm1 C7 C16 C17 -64.9(9) . . . . ?
Tm1 C7 C16 C18 57.9(11) . . . . ?
Tm1 C7 C16 C19 177.3(6) . . . . ?
Tm1 C20 C21 C22 -69.7(5) . . . . ?
Tm1 C20 C24 C23 68.4(5) . . . . ?
Tm1 C20 C25 C26 131.7(6) . . . . ?
Tm1 C20 C25 C27 13.1(8) . . . . ?
Tm1 C20 C25 C28 -109.1(6) . . . . ?
Tm1 C21 C22 C23 -67.6(5) . . . . ?
Tm1 C21 C22 C29 124.9(7) . . . . ?
Tm1 C22 C23 C24 -65.2(5) . . . . ?
Tm1 C22 C23 C33 121.7(8) . . . . ?
Tm1 C22 C29 C30 59.4(8) . . . . ?
Tm1 C22 C29 C31 175.8(5) . . . . ?
Tm1 C22 C29 C32 -61.7(9) . . . . ?
Tm1 C23 C24 C20 -66.8(5) . . . . ?
Tm1 C23 C33 C34 28.1(9) . . . . ?
Tm1 C23 C33 C35 -89.1(7) . . . . ?
Tm1 C23 C33 C36 152.5(5) . . . . ?
Tm2 C37 C38 C39 -64.0(6) . . . . ?
Tm2 C37 C38 C46 119.9(10) . . . . ?
Tm2 C37 C41 C40 68.4(6) . . . . ?
Tm2 C37 C42 C43 59.0(13) . . . . ?
Tm2 C37 C42 C44 -60.9(11) . . . . ?
Tm2 C37 C42 C45 175.6(8) . . . . ?
Tm2 C38 C39 C40 -67.6(6) . . . . ?
Tm2 C38 C46 C47 154.8(6) . . . . ?
Tm2 C38 C46 C48 29.8(9) . . . . ?
Tm2 C38 C46 C49 -86.3(8) . . . . ?
Tm2 C39 C40 C41 -67.0(6) . . . . ?
Tm2 C39 C40 C50 110.3(8) . . . . ?
Tm2 C40 C41 C37 -70.4(6) . . . . ?
Tm2 C40 C50 C51 -103.5(7) . . . . ?
Tm2 C40 C50 C52 136.8(7) . . . . ?
Tm2 C40 C50 C53 17.1(9) . . . . ?
Tm2 C54 C55 C56 -69.1(6) . . . . ?
Tm2 C54 C58 C57 69.1(5) . . . . ?
Tm2 C54 C58 C67 -123.6(9) . . . . ?
Tm2 C54 C59 C60 -92.0(7) . . . . ?
Tm2 C54 C59 C61 150.0(6) . . . . ?
Tm2 C54 C59 C62 26.1(9) . . . . ?
Tm2 C55 C56 C57 -64.5(5) . . . . ?
Tm2 C55 C56 C63 137.6(7) . . . . ?
Tm2 C56 C57 C58 -67.3(6) . . . . ?
Tm2 C56 C63 C64 171.4(7) . . . . ?
Tm2 C56 C63 C65 53.9(11) . . . . ?
Tm2 C56 C63 C66 -70.9(10) . . . . ?
Tm2 C57 C58 C54 -69.3(5) . . . . ?
Tm2 C57 C58 C67 121.1(6) . . . . ?
Tm2 C58 C67 C68 173.0(5) . . . . ?
Tm2 C58 C67 C69 -63.0(8) . . . . ?
Tm2 C58 C67 C70 57.4(8) . . . . ?

loop_
_twin_individual_id
_twin_individual_mass_fraction_refined
1 0.87192
2 0.12808
